data_7107339
loop_
_publ_author_name
'Alfredo Medina-Molner'
'Bernhard Spingler'

_publ_section_title
;
 When two metal centres are needed instead of one: exclusive induction of
 Z-DNA by dinuclear metal complexes
;
_journal_name_full Chem.Commun.
_journal_page_first 1961
_journal_paper_doi 10.1039/c2cc16483c
_journal_volume 48
_journal_year 2012
_chemical_formula_sum 'C14 H28 F9 N3 O9 S3'
_chemical_formula_weight 649.57
_chemical_name_systematic
;
?
;
_space_group_IT_number 33
_symmetry_cell_setting orthorhombic
_symmetry_space_group_name_Hall 'P 2c -2n'
_symmetry_space_group_name_H-M 'P n a 21'
_atom_sites_solution_hydrogens geom
_atom_sites_solution_primary direct
_atom_sites_solution_secondary difmap
_audit_creation_method SHELXL-97
_cell_angle_alpha 90.00
_cell_angle_beta 90.00
_cell_angle_gamma 90.00
_cell_formula_units_Z 4
_cell_length_a 8.6228(2)
_cell_length_b 20.3707(4)
_cell_length_c 15.0841(3)
_cell_measurement_reflns_used 26788
_cell_measurement_temperature 183(2)
_cell_volume 2649.56(10)
_computing_cell_refinement 'X-Area (Stoe, 2005)'
_computing_data_collection 'X-Area (Stoe, 2005)'
_computing_data_reduction 'X-RED32 (Stoe, 2005)'
_computing_molecular_graphics 'ORTEP-3 (Farrugia, 1997)'
_computing_publication_material 'SHELXL-97 (Sheldrick, 1997)'
_computing_structure_refinement 'SHELXL-97 (Sheldrick, 1997)'
_computing_structure_solution 'SIR-97 (Altomare, 1999)'
_diffrn_ambient_temperature 183(2)
_diffrn_measured_fraction_theta_full 0.976
_diffrn_measured_fraction_theta_max 0.976
_diffrn_measurement_device_type 'Stoe IPDS 2T'
_diffrn_measurement_method '/o oscillation scan'
_diffrn_radiation_monochromator graphite
_diffrn_radiation_source 'fine-focus sealed tube'
_diffrn_radiation_type CuK\a
_diffrn_radiation_wavelength 1.54186
_diffrn_reflns_av_R_equivalents 0.0902
_diffrn_reflns_av_sigmaI/netI 0.0465
_diffrn_reflns_limit_h_max 10
_diffrn_reflns_limit_h_min -10
_diffrn_reflns_limit_k_max 22
_diffrn_reflns_limit_k_min -22
_diffrn_reflns_limit_l_max 16
_diffrn_reflns_limit_l_min -17
_diffrn_reflns_number 25107
_diffrn_reflns_theta_full 66.46
_diffrn_reflns_theta_max 66.46
_diffrn_reflns_theta_min 3.65
_diffrn_standards_interval_count 'every image'
_diffrn_standards_interval_time 3
_diffrn_standards_number 50-200
_exptl_absorpt_coefficient_mu 3.612
_exptl_absorpt_correction_T_max 0.6389
_exptl_absorpt_correction_T_min 0.4318
_exptl_absorpt_correction_type numerical
_exptl_crystal_colour colorless
_exptl_crystal_density_diffrn 1.628
_exptl_crystal_density_method 'not measured'
_exptl_crystal_description block
_exptl_crystal_F_000 1336
_exptl_crystal_size_max 0.28
_exptl_crystal_size_mid 0.24
_exptl_crystal_size_min 0.19
_refine_diff_density_max 0.466
_refine_diff_density_min -0.402
_refine_diff_density_rms 0.084
_refine_ls_abs_structure_details 'Flack H D (1983), Acta Cryst. A39, 876-881'
_refine_ls_abs_structure_Flack -0.01(3)
_refine_ls_extinction_method none
_refine_ls_goodness_of_fit_ref 1.143
_refine_ls_hydrogen_treatment constr
_refine_ls_matrix_type full
_refine_ls_number_parameters 344
_refine_ls_number_reflns 4361
_refine_ls_number_restraints 1
_refine_ls_restrained_S_all 1.143
_refine_ls_R_factor_all 0.0637
_refine_ls_R_factor_gt 0.0550
_refine_ls_shift/su_max 0.000
_refine_ls_shift/su_mean 0.000
_refine_ls_structure_factor_coef Fsqd
_refine_ls_weighting_details 'calc w=1/[\s^2^(Fo^2^)+(0.0639P)^2^+4.0568P] where P=(Fo^2^+2Fc^2^)/3'
_refine_ls_weighting_scheme calc
_refine_ls_wR_factor_gt 0.1376
_refine_ls_wR_factor_ref 0.1468
_reflns_number_gt 3802
_reflns_number_total 4361
_reflns_threshold_expression >2sigma(I)
_cod_data_source_file c2cc16483c.txt
_cod_data_source_block am050406
_cod_original_cell_volume 2649.6(1)
_cod_original_sg_symbol_H-M Pna21
_cod_database_code 7107339

loop_
_symmetry_equiv_pos_as_xyz
'x, y, z'
'-x, -y, z+1/2'
'-x+1/2, y+1/2, z+1/2'
'x+1/2, -y+1/2, z'

loop_
_atom_site_label
_atom_site_type_symbol
_atom_site_fract_x
_atom_site_fract_y
_atom_site_fract_z
_atom_site_U_iso_or_equiv
_atom_site_adp_type
_atom_site_occupancy
_atom_site_symmetry_multiplicity
_atom_site_calc_flag
_atom_site_refinement_flags
C1 C 0.9088(6) 0.0632(3) 0.3135(3) 0.0344(12) Uani 1 1 d .
H1B H 0.9008 0.0942 0.3639 0.041 Uiso 1 1 calc R
H1A H 1.0199 0.0591 0.2980 0.041 Uiso 1 1 calc R
C2 C 0.8499(7) -0.0033(3) 0.3433(4) 0.0376(12) Uani 1 1 d .
H2A H 0.7370 -0.0055 0.3318 0.045 Uiso 1 1 calc R
H2B H 0.9001 -0.0375 0.3065 0.045 Uiso 1 1 calc R
C3 C 0.8777(6) -0.0194(3) 0.4390(4) 0.0384(13) Uani 1 1 d .
H3B H 0.9892 -0.0128 0.4520 0.046 Uiso 1 1 calc R
H3A H 0.8545 -0.0665 0.4484 0.046 Uiso 1 1 calc R
C4 C 0.6115(6) 0.0154(3) 0.4937(5) 0.0477(15) Uani 1 1 d .
H4A H 0.5761 -0.0274 0.5172 0.057 Uiso 1 1 calc R
H4B H 0.5869 0.0165 0.4296 0.057 Uiso 1 1 calc R
C5 C 0.5233(6) 0.0695(3) 0.5397(4) 0.0460(14) Uani 1 1 d .
H5B H 0.4123 0.0572 0.5408 0.055 Uiso 1 1 calc R
H5A H 0.5593 0.0716 0.6019 0.055 Uiso 1 1 calc R
C6 C 0.5363(6) 0.1369(3) 0.5005(3) 0.0349(12) Uani 1 1 d .
H6B H 0.6470 0.1470 0.4897 0.042 Uiso 1 1 calc R
H6A H 0.4964 0.1694 0.5437 0.042 Uiso 1 1 calc R
C7 C 0.5126(6) 0.1951(3) 0.3529(3) 0.0322(11) Uani 1 1 d .
H7A H 0.5166 0.2377 0.3844 0.039 Uiso 1 1 calc R
H7B H 0.4404 0.2001 0.3023 0.039 Uiso 1 1 calc R
C8 C 0.6720(6) 0.1799(3) 0.3172(4) 0.0314(11) Uani 1 1 d .
H8A H 0.7444 0.1730 0.3673 0.038 Uiso 1 1 calc R
H8B H 0.7100 0.2177 0.2822 0.038 Uiso 1 1 calc R
C9 C 0.6694(6) 0.1184(3) 0.2586(3) 0.0317(12) Uani 1 1 d .
H9B H 0.6094 0.0838 0.2894 0.038 Uiso 1 1 calc R
H9A H 0.6141 0.1290 0.2029 0.038 Uiso 1 1 calc R
C10 C 0.8154(5) 0.0433(3) 0.1605(3) 0.0313(11) Uani 1 1 d .
H10B H 0.9184 0.0227 0.1523 0.038 Uiso 1 1 calc R
H10A H 0.7409 0.0082 0.1761 0.038 Uiso 1 1 calc R
C11 C 0.7659(7) 0.0745(3) 0.0748(4) 0.0407(13) Uani 1 1 d .
H11C H 0.7690 0.0417 0.0272 0.049 Uiso 1 1 calc R
H11B H 0.8363 0.1107 0.0603 0.049 Uiso 1 1 calc R
H11A H 0.6600 0.0914 0.0808 0.049 Uiso 1 1 calc R
C20 C 0.3228(7) -0.1044(3) 0.3294(4) 0.0429(14) Uani 1 1 d .
C30 C -0.0937(6) -0.1788(3) 0.1466(4) 0.0426(14) Uani 1 1 d .
C40 C 1.1855(10) 0.2109(4) 0.0487(7) 0.073(3) Uani 1 1 d .
N1 N 0.8243(5) 0.0917(2) 0.2359(3) 0.0319(10) Uani 1 1 d .
H1D H 0.8835 0.1269 0.2159 0.038 Uiso 1 1 calc R
N2 N 0.7840(5) 0.0203(2) 0.5051(3) 0.0357(10) Uani 1 1 d .
H2D H 0.8091 0.0066 0.5614 0.043 Uiso 1 1 calc R
H2E H 0.8124 0.0637 0.5003 0.043 Uiso 1 1 calc R
N3 N 0.4483(5) 0.1441(2) 0.4150(3) 0.0338(10) Uani 1 1 d .
H3D H 0.3471 0.1547 0.4280 0.041 Uiso 1 1 calc R
H3E H 0.4478 0.1042 0.3864 0.041 Uiso 1 1 calc R
O20 O 0.2148(4) -0.0258(2) 0.2135(2) 0.0399(9) Uani 1 1 d .
O21 O 0.4870(4) -0.0206(2) 0.2464(3) 0.0527(12) Uani 1 1 d .
O22 O 0.3038(5) 0.0206(2) 0.3519(3) 0.0483(10) Uani 1 1 d .
O30 O -0.1257(4) -0.08208(17) 0.0403(3) 0.0437(9) Uani 1 1 d .
O31 O 0.0871(4) -0.1552(2) 0.0150(3) 0.0445(10) Uani 1 1 d .
O32 O -0.1711(4) -0.19168(18) -0.0161(2) 0.0375(9) Uani 1 1 d .
O40 O 1.3403(7) 0.1645(5) 0.1751(5) 0.129(3) Uani 1 1 d .
O41 O 1.1531(6) 0.0950(2) 0.1047(3) 0.0573(12) Uani 1 1 d .
O42 O 1.0700(6) 0.1810(2) 0.1994(3) 0.0654(15) Uani 1 1 d .
F20 F 0.4289(5) -0.1112(2) 0.3930(3) 0.0673(11) Uani 1 1 d .
F21 F 0.1830(5) -0.1145(2) 0.3662(3) 0.0677(11) Uani 1 1 d .
F22 F 0.3450(6) -0.15064(18) 0.2699(3) 0.0698(12) Uani 1 1 d .
F30 F -0.0116(5) -0.1447(2) 0.2027(3) 0.0731(13) Uani 1 1 d .
F31 F -0.2388(5) -0.1757(3) 0.1729(3) 0.0851(15) Uani 1 1 d .
F32 F -0.0485(6) -0.2414(2) 0.1530(3) 0.0792(14) Uani 1 1 d .
F40 F 1.0487(7) 0.2063(3) 0.0069(5) 0.133(3) Uani 1 1 d .
F41 F 1.2896(6) 0.1958(2) -0.0107(3) 0.0923(16) Uani 1 1 d .
F42 F 1.2094(10) 0.2717(2) 0.0733(6) 0.165(4) Uani 1 1 d .
S20 S 0.33237(14) -0.02357(6) 0.27976(9) 0.0308(3) Uani 1 1 d .
S30 S -0.07381(13) -0.14899(6) 0.03513(8) 0.0287(3) Uani 1 1 d .
S40 S 1.19168(16) 0.15636(8) 0.14331(10) 0.0432(4) Uani 1 1 d .

loop_
_atom_site_aniso_label
_atom_site_aniso_U_11
_atom_site_aniso_U_22
_atom_site_aniso_U_33
_atom_site_aniso_U_23
_atom_site_aniso_U_13
_atom_site_aniso_U_12
C1 0.036(3) 0.037(3) 0.030(3) 0.002(2) -0.007(2) 0.001(2)
C2 0.045(3) 0.031(3) 0.037(3) 0.003(2) -0.006(2) 0.002(2)
C3 0.037(3) 0.037(3) 0.042(3) 0.007(2) -0.004(2) 0.007(2)
C4 0.025(3) 0.049(4) 0.069(4) 0.007(3) -0.010(3) -0.009(2)
C5 0.027(3) 0.073(4) 0.038(3) 0.013(3) 0.002(2) -0.002(3)
C6 0.033(3) 0.046(3) 0.026(2) -0.011(2) -0.003(2) -0.004(2)
C7 0.032(2) 0.033(3) 0.032(3) -0.007(2) -0.005(2) 0.004(2)
C8 0.035(3) 0.024(3) 0.036(3) -0.002(2) 0.006(2) -0.004(2)
C9 0.028(2) 0.036(3) 0.032(3) -0.003(2) 0.002(2) 0.004(2)
C10 0.028(2) 0.042(3) 0.023(3) -0.002(2) 0.0002(19) -0.001(2)
C11 0.041(3) 0.052(4) 0.029(3) -0.004(3) 0.002(2) -0.003(3)
C20 0.059(4) 0.035(3) 0.035(3) -0.012(3) -0.012(3) 0.008(3)
C30 0.042(3) 0.044(4) 0.042(3) -0.011(3) 0.001(3) -0.006(2)
C40 0.073(5) 0.038(4) 0.108(7) 0.005(4) 0.039(5) -0.013(3)
N1 0.033(2) 0.034(3) 0.029(2) -0.0037(19) -0.0029(17) 0.0075(18)
N2 0.031(2) 0.042(3) 0.035(2) 0.010(2) 0.0000(18) 0.0004(18)
N3 0.030(2) 0.033(3) 0.038(3) -0.009(2) -0.0047(19) 0.0021(18)
O20 0.0348(19) 0.047(2) 0.038(2) 0.0003(17) -0.0169(16) -0.0044(16)
O21 0.0287(19) 0.074(3) 0.056(3) -0.013(2) 0.0078(18) -0.015(2)
O22 0.063(3) 0.043(3) 0.039(2) -0.0157(18) 0.0011(19) 0.007(2)
O30 0.049(2) 0.022(2) 0.061(2) -0.0040(18) 0.000(2) 0.0112(16)
O31 0.0169(17) 0.062(3) 0.055(3) -0.0017(19) 0.0060(16) 0.0013(16)
O32 0.0298(19) 0.042(2) 0.041(2) -0.0120(18) -0.0096(15) -0.0054(15)
O40 0.054(3) 0.244(10) 0.089(5) -0.015(5) -0.033(3) -0.032(5)
O41 0.091(4) 0.030(2) 0.050(3) -0.0105(19) -0.001(2) -0.001(2)
O42 0.078(3) 0.040(3) 0.077(3) -0.023(2) 0.044(3) -0.020(2)
F20 0.087(3) 0.060(3) 0.055(2) 0.0052(19) -0.030(2) 0.017(2)
F21 0.077(3) 0.073(3) 0.053(2) 0.009(2) 0.004(2) -0.027(2)
F22 0.111(3) 0.033(2) 0.066(3) -0.0125(19) -0.008(2) 0.011(2)
F30 0.097(3) 0.083(3) 0.039(2) -0.009(2) -0.019(2) -0.023(3)
F31 0.058(2) 0.142(4) 0.055(3) 0.001(3) 0.028(2) -0.014(3)
F32 0.137(4) 0.053(3) 0.048(2) 0.0158(19) -0.003(2) 0.015(2)
F40 0.086(4) 0.156(6) 0.158(6) 0.102(5) -0.010(4) 0.018(4)
F41 0.105(4) 0.094(4) 0.078(3) 0.000(3) 0.038(3) -0.026(3)
F42 0.238(8) 0.032(3) 0.223(8) -0.009(4) 0.144(7) -0.032(4)
S20 0.0313(6) 0.0312(7) 0.0299(6) -0.0043(5) -0.0033(5) -0.0034(5)
S30 0.0242(5) 0.0316(7) 0.0302(6) -0.0014(5) -0.0002(5) -0.0001(4)
S40 0.0382(7) 0.0506(9) 0.0408(8) -0.0152(7) -0.0027(6) -0.0070(6)

loop_
_atom_type_symbol
_atom_type_description
_atom_type_scat_dispersion_real
_atom_type_scat_dispersion_imag
_atom_type_scat_source
C C 0.0181 0.0091 'International Tables Vol C Tables 4.2.6.8 and 6.1.1.4'
H H 0.0000 0.0000 'International Tables Vol C Tables 4.2.6.8 and 6.1.1.4'
N N 0.0311 0.0180 'International Tables Vol C Tables 4.2.6.8 and 6.1.1.4'
O O 0.0492 0.0322 'International Tables Vol C Tables 4.2.6.8 and 6.1.1.4'
F F 0.0727 0.0534 'International Tables Vol C Tables 4.2.6.8 and 6.1.1.4'
S S 0.3331 0.5567 'International Tables Vol C Tables 4.2.6.8 and 6.1.1.4'

loop_
_geom_angle_atom_site_label_1
_geom_angle_atom_site_label_2
_geom_angle_atom_site_label_3
_geom_angle
N1 C1 C2 114.6(4)
N1 C1 H1B 108.6
C2 C1 H1B 108.6
N1 C1 H1A 108.6
C2 C1 H1A 108.6
H1B C1 H1A 107.6
C3 C2 C1 115.3(5)
C3 C2 H2A 108.5
C1 C2 H2A 108.5
C3 C2 H2B 108.5
C1 C2 H2B 108.5
H2A C2 H2B 107.5
C2 C3 N2 115.5(4)
C2 C3 H3B 108.4
N2 C3 H3B 108.4
C2 C3 H3A 108.4
N2 C3 H3A 108.4
H3B C3 H3A 107.5
N2 C4 C5 113.4(5)
N2 C4 H4A 108.9
C5 C4 H4A 108.9
N2 C4 H4B 108.9
C5 C4 H4B 108.9
H4A C4 H4B 107.7
C6 C5 C4 116.8(5)
C6 C5 H5B 108.1
C4 C5 H5B 108.1
C6 C5 H5A 108.1
C4 C5 H5A 108.1
H5B C5 H5A 107.3
C5 C6 N3 112.9(4)
C5 C6 H6B 109.0
N3 C6 H6B 109.0
C5 C6 H6A 109.0
N3 C6 H6A 109.0
H6B C6 H6A 107.8
N3 C7 C8 114.6(4)
N3 C7 H7A 108.6
C8 C7 H7A 108.6
N3 C7 H7B 108.6
C8 C7 H7B 108.6
H7A C7 H7B 107.6
C7 C8 C9 111.1(4)
C7 C8 H8A 109.4
C9 C8 H8A 109.4
C7 C8 H8B 109.4
C9 C8 H8B 109.4
H8A C8 H8B 108.0
N1 C9 C8 114.9(4)
N1 C9 H9B 108.6
C8 C9 H9B 108.6
N1 C9 H9A 108.6
C8 C9 H9A 108.6
H9B C9 H9A 107.5
C11 C10 N1 112.8(4)
C11 C10 H10B 109.0
N1 C10 H10B 109.0
C11 C10 H10A 109.0
N1 C10 H10A 109.0
H10B C10 H10A 107.8
C10 C11 H11C 109.5
C10 C11 H11B 109.5
H11C C11 H11B 109.5
C10 C11 H11A 109.5
H11C C11 H11A 109.5
H11B C11 H11A 109.5
F22 C20 F20 108.4(5)
F22 C20 F21 107.6(5)
F20 C20 F21 107.6(5)
F22 C20 S20 111.3(4)
F20 C20 S20 111.2(4)
F21 C20 S20 110.6(4)
F30 C30 F31 107.3(5)
F30 C30 F32 107.6(5)
F31 C30 F32 107.5(5)
F30 C30 S30 112.0(4)
F31 C30 S30 110.9(4)
F32 C30 S30 111.2(4)
F41 C40 F42 108.0(6)
F41 C40 F40 105.4(8)
F42 C40 F40 109.8(8)
F41 C40 S40 112.2(6)
F42 C40 S40 110.7(8)
F40 C40 S40 110.7(5)
C9 N1 C1 113.6(4)
C9 N1 C10 111.6(4)
C1 N1 C10 111.2(4)
C9 N1 H1D 106.6
C1 N1 H1D 106.6
C10 N1 H1D 106.6
C4 N2 C3 114.6(5)
C4 N2 H2D 108.6
C3 N2 H2D 108.6
C4 N2 H2E 108.6
C3 N2 H2E 108.6
H2D N2 H2E 107.6
C6 N3 C7 114.5(4)
C6 N3 H3D 108.6
C7 N3 H3D 108.6
C6 N3 H3E 108.6
C7 N3 H3E 108.6
H3D N3 H3E 107.6
O20 S20 O21 114.7(3)
O20 S20 O22 115.5(2)
O21 S20 O22 113.7(3)
O20 S20 C20 103.2(2)
O21 S20 C20 103.2(3)
O22 S20 C20 104.4(3)
O31 S30 O32 113.6(2)
O31 S30 O30 113.5(2)
O32 S30 O30 115.0(2)
O31 S30 C30 105.2(3)
O32 S30 C30 104.1(2)
O30 S30 C30 103.9(3)
O40 S40 O41 117.8(5)
O40 S40 O42 115.6(4)
O41 S40 O42 112.2(3)
O40 S40 C40 103.2(5)
O41 S40 C40 102.1(3)
O42 S40 C40 103.2(3)

loop_
_geom_bond_atom_site_label_1
_geom_bond_atom_site_label_2
_geom_bond_distance
C1 N1 1.496(6)
C1 C2 1.515(8)
C1 H1B 0.9900
C1 H1A 0.9900
C2 C3 1.500(8)
C2 H2A 0.9900
C2 H2B 0.9900
C3 N2 1.517(7)
C3 H3B 0.9900
C3 H3A 0.9900
C4 N2 1.500(7)
C4 C5 1.508(9)
C4 H4A 0.9900
C4 H4B 0.9900
C5 C6 1.500(8)
C5 H5B 0.9900
C5 H5A 0.9900
C6 N3 1.502(7)
C6 H6B 0.9900
C6 H6A 0.9900
C7 N3 1.506(7)
C7 C8 1.507(7)
C7 H7A 0.9900
C7 H7B 0.9900
C8 C9 1.534(7)
C8 H8A 0.9900
C8 H8B 0.9900
C9 N1 1.482(6)
C9 H9B 0.9900
C9 H9A 0.9900
C10 C11 1.504(8)
C10 N1 1.507(7)
C10 H10B 0.9900
C10 H10A 0.9900
C11 H11C 0.9800
C11 H11B 0.9800
C11 H11A 0.9800
C20 F22 1.316(7)
C20 F20 1.333(7)
C20 F21 1.343(7)
C20 S20 1.810(6)
C30 F30 1.303(7)
C30 F31 1.314(7)
C30 F32 1.337(7)
C30 S30 1.796(6)
C40 F41 1.305(9)
C40 F42 1.310(9)
C40 F40 1.340(10)
C40 S40 1.810(9)
N1 H1D 0.9300
N2 H2D 0.9200
N2 H2E 0.9200
N3 H3D 0.9200
N3 H3E 0.9200
O20 S20 1.425(4)
O21 S20 1.426(4)
O22 S20 1.433(4)
O30 S30 1.437(4)
O31 S30 1.426(3)
O32 S30 1.434(4)
O40 S40 1.378(5)
O41 S40 1.419(4)
O42 S40 1.438(4)

loop_
_geom_torsion_atom_site_label_1
_geom_torsion_atom_site_label_2
_geom_torsion_atom_site_label_3
_geom_torsion_atom_site_label_4
_geom_torsion
N1 C1 C2 C3 -153.9(5)
C1 C2 C3 N2 69.4(7)
N2 C4 C5 C6 70.8(7)
C4 C5 C6 N3 72.7(6)
N3 C7 C8 C9 64.9(6)
C7 C8 C9 N1 -167.8(4)
C8 C9 N1 C1 68.2(6)
C8 C9 N1 C10 -165.1(4)
C2 C1 N1 C9 75.5(6)
C2 C1 N1 C10 -51.4(6)
C11 C10 N1 C9 65.5(6)
C11 C10 N1 C1 -166.5(4)
C5 C4 N2 C3 -162.4(5)
C2 C3 N2 C4 58.1(7)
C5 C6 N3 C7 -152.5(4)
C8 C7 N3 C6 65.2(6)
F22 C20 S20 O20 58.0(5)
F20 C20 S20 O20 179.0(4)
F21 C20 S20 O20 -61.6(4)
F22 C20 S20 O21 -61.8(5)
F20 C20 S20 O21 59.2(5)
F21 C20 S20 O21 178.7(4)
F22 C20 S20 O22 179.1(4)
F20 C20 S20 O22 -59.9(5)
F21 C20 S20 O22 59.6(4)
F30 C30 S30 O31 60.4(5)
F31 C30 S30 O31 -179.7(4)
F32 C30 S30 O31 -60.1(4)
F30 C30 S30 O32 -179.8(4)
F31 C30 S30 O32 -60.0(5)
F32 C30 S30 O32 59.6(4)
F30 C30 S30 O30 -59.1(5)
F31 C30 S30 O30 60.7(5)
F32 C30 S30 O30 -179.7(4)
F41 C40 S40 O40 59.4(7)
F42 C40 S40 O40 -61.2(7)
F40 C40 S40 O40 176.9(7)
F41 C40 S40 O41 -63.3(7)
F42 C40 S40 O41 176.1(6)
F40 C40 S40 O41 54.2(7)
F41 C40 S40 O42 -179.9(6)
F42 C40 S40 O42 59.5(6)
F40 C40 S40 O42 -62.4(7)
